data_7115503
loop_
_publ_author_name
'Anant R. Kapdi'
'Gopal Dhangar'
'Jose Luis Serrano'
'Jose Perez'
'Luis Garcia'
'Ian J. S. Fairlamb'

_publ_section_title
;
 [Pd(C[logical and]N)(X)(PPh3)] palladacycles react with
 2,4,6-trifluorophenyl boronic acid to give stable transmetallation
 products of the type [Pd(C[logical and]N)(2,4,6-F3C6H2)(PPh3)]
;
_journal_name_full Chem.Commun.
_journal_page_first 9859
_journal_paper_doi 10.1039/C4cc04203D
_journal_volume 50
_journal_year 2014
_chemical_formula_moiety 'C36 H26 F3 N2 P Pd'
_chemical_formula_sum 'C36 H26 F3 N2 P Pd'
_chemical_formula_weight 680.96
_chemical_name_systematic
;
 ?
;
_space_group_IT_number 2
_symmetry_cell_setting triclinic
_symmetry_space_group_name_Hall '-P 1'
_symmetry_space_group_name_H-M 'P -1'
_atom_sites_solution_hydrogens geom
_atom_sites_solution_primary direct
_atom_sites_solution_secondary difmap
_audit_creation_method SHELXL-97
_cell_angle_alpha 92.202(2)
_cell_angle_beta 110.621(2)
_cell_angle_gamma 102.448(2)
_cell_formula_units_Z 2
_cell_length_a 9.9041(6)
_cell_length_b 12.3289(7)
_cell_length_c 13.1446(8)
_cell_measurement_temperature 100(2)
_cell_volume 1455.37(15)
_computing_structure_refinement 'SHELXL-97 (Sheldrick, 1997)'
_diffrn_ambient_temperature 100(2)
_diffrn_measured_fraction_theta_full 0.000
_diffrn_measured_fraction_theta_max 0.996
_diffrn_radiation_monochromator graphite
_diffrn_radiation_source 'fine-focus sealed tube'
_diffrn_radiation_type MoK\a
_diffrn_radiation_wavelength 0.71073
_diffrn_reflns_av_R_equivalents 0.0379
_diffrn_reflns_av_sigmaI/netI 0.0257
_diffrn_reflns_limit_h_max 14
_diffrn_reflns_limit_h_min -14
_diffrn_reflns_limit_k_max 17
_diffrn_reflns_limit_k_min -17
_diffrn_reflns_limit_l_max 18
_diffrn_reflns_limit_l_min -18
_diffrn_reflns_number 48365
_diffrn_reflns_theta_full 0.50
_diffrn_reflns_theta_max 30.63
_diffrn_reflns_theta_min 2.23
_exptl_absorpt_coefficient_mu 0.741
_exptl_absorpt_correction_T_max 0.9229
_exptl_absorpt_correction_T_min 0.8364
_exptl_absorpt_correction_type multi-scan
_exptl_absorpt_process_details SADABS
_exptl_crystal_density_diffrn 1.554
_exptl_crystal_density_method 'not measured'
_exptl_crystal_F_000 688
_exptl_crystal_size_max 0.25
_exptl_crystal_size_mid 0.19
_exptl_crystal_size_min 0.11
_refine_diff_density_max 3.451
_refine_diff_density_min -1.271
_refine_diff_density_rms 0.110
_refine_ls_extinction_method none
_refine_ls_goodness_of_fit_ref 1.011
_refine_ls_hydrogen_treatment constr
_refine_ls_matrix_type full
_refine_ls_number_parameters 388
_refine_ls_number_reflns 8958
_refine_ls_number_restraints 0
_refine_ls_restrained_S_all 1.011
_refine_ls_R_factor_all 0.0409
_refine_ls_R_factor_gt 0.0366
_refine_ls_shift/su_max 0.003
_refine_ls_shift/su_mean 0.000
_refine_ls_structure_factor_coef Fsqd
_refine_ls_weighting_details 'calc w=1/[\s^2^(Fo^2^)+(0.0546P)^2^+2.5792P] where P=(Fo^2^+2Fc^2^)/3'
_refine_ls_weighting_scheme calc
_refine_ls_wR_factor_gt 0.0952
_refine_ls_wR_factor_ref 0.0982
_reflns_number_gt 8190
_reflns_number_total 8958
_reflns_threshold_expression >2sigma(I)
_cod_data_source_file c4cc04203d2.cif
_cod_data_source_block complex_3
_cod_original_sg_symbol_H-M P-1
_cod_database_code 7115503

loop_
_symmetry_equiv_pos_as_xyz
'x, y, z'
'-x, -y, -z'

loop_
_atom_site_label
_atom_site_type_symbol
_atom_site_fract_x
_atom_site_fract_y
_atom_site_fract_z
_atom_site_U_iso_or_equiv
_atom_site_adp_type
_atom_site_occupancy
_atom_site_symmetry_multiplicity
_atom_site_calc_flag
_atom_site_refinement_flags
Pd1 Pd 0.857346(16) 0.683963(12) 0.740279(12) 0.01216(5) Uani 1 1 d .
P1 P 1.09076(6) 0.80218(4) 0.75958(4) 0.01314(10) Uani 1 1 d .
N1 N 0.9028(2) 0.52424(15) 0.77450(14) 0.0139(3) Uani 1 1 d .
N2 N 0.7902(2) 0.44340(15) 0.75699(15) 0.0155(3) Uani 1 1 d .
F2 F 0.77455(19) 0.82427(13) 0.53782(12) 0.0264(3) Uani 1 1 d .
F3 F 0.5927(2) 1.09738(13) 0.66939(14) 0.0310(3) Uani 1 1 d .
F1 F 0.7609(2) 0.82888(14) 0.89179(13) 0.0335(4) Uani 1 1 d .
C1 C 0.6506(2) 0.58381(18) 0.69736(17) 0.0158(4) Uani 1 1 d .
C2 C 0.5104(3) 0.6042(2) 0.6478(2) 0.0222(4) Uani 1 1 d .
H2 H 0.5022 0.6787 0.6377 0.027 Uiso 1 1 calc R
C3 C 0.3815(3) 0.5168(2) 0.6127(2) 0.0250(5) Uani 1 1 d .
H3 H 0.2873 0.5331 0.5795 0.030 Uiso 1 1 calc R
C4 C 0.3888(3) 0.4064(2) 0.6255(2) 0.0227(4) Uani 1 1 d .
H4 H 0.3005 0.3477 0.6009 0.027 Uiso 1 1 calc R
C5 C 0.5263(3) 0.38303(19) 0.67477(19) 0.0195(4) Uani 1 1 d .
H5 H 0.5336 0.3083 0.6849 0.023 Uiso 1 1 calc R
C6 C 0.6540(2) 0.47122(17) 0.70927(17) 0.0151(4) Uani 1 1 d .
C7 C 1.0398(2) 0.49361(17) 0.83163(17) 0.0141(3) Uani 1 1 d .
C8 C 1.1623(2) 0.53059(18) 0.80236(18) 0.0169(4) Uani 1 1 d .
H8 H 1.1565 0.5765 0.7453 0.020 Uiso 1 1 calc R
C9 C 1.2936(3) 0.4994(2) 0.8579(2) 0.0210(4) Uani 1 1 d .
H9 H 1.3770 0.5222 0.8369 0.025 Uiso 1 1 calc R
C10 C 1.3035(3) 0.4354(2) 0.9433(2) 0.0229(4) Uani 1 1 d .
H10 H 1.3939 0.4151 0.9811 0.027 Uiso 1 1 calc R
C11 C 1.1815(3) 0.40064(18) 0.97404(18) 0.0203(4) Uani 1 1 d .
H11 H 1.1892 0.3583 1.0339 0.024 Uiso 1 1 calc R
C12 C 1.0486(2) 0.42797(17) 0.91705(17) 0.0165(4) Uani 1 1 d .
H12 H 0.9640 0.4022 0.9359 0.020 Uiso 1 1 calc R
C13 C 0.7694(2) 0.81720(17) 0.71519(17) 0.0147(4) Uani 1 1 d .
C14 C 0.7339(3) 0.86968(19) 0.79374(18) 0.0180(4) Uani 1 1 d .
C15 C 0.6754(3) 0.96302(19) 0.78308(19) 0.0199(4) Uani 1 1 d .
H15 H 0.6535 0.9955 0.8403 0.024 Uiso 1 1 calc R
C16 C 0.6506(3) 1.00603(18) 0.6846(2) 0.0196(4) Uani 1 1 d .
C17 C 0.6816(3) 0.96017(19) 0.60045(19) 0.0207(4) Uani 1 1 d .
H17 H 0.6637 0.9906 0.5330 0.025 Uiso 1 1 calc R
C18 C 0.7402(2) 0.86741(18) 0.61988(17) 0.0163(4) Uani 1 1 d .
C19 C 1.0978(2) 0.95140(17) 0.75628(17) 0.0148(4) Uani 1 1 d .
C20 C 1.0966(2) 1.00560(18) 0.66482(18) 0.0176(4) Uani 1 1 d .
H20 H 1.1001 0.9660 0.6027 0.021 Uiso 1 1 calc R
C21 C 1.0903(3) 1.11752(19) 0.66402(19) 0.0211(4) Uani 1 1 d .
H21 H 1.0904 1.1539 0.6016 0.025 Uiso 1 1 calc R
C22 C 1.0840(3) 1.17587(19) 0.7538(2) 0.0220(4) Uani 1 1 d .
H22 H 1.0796 1.2521 0.7532 0.026 Uiso 1 1 calc R
C23 C 1.0841(3) 1.1221(2) 0.84499(19) 0.0239(5) Uani 1 1 d .
H23 H 1.0796 1.1617 0.9067 0.029 Uiso 1 1 calc R
C24 C 1.0909(3) 1.01076(19) 0.84639(18) 0.0195(4) Uani 1 1 d .
H24 H 1.0908 0.9747 0.9090 0.023 Uiso 1 1 calc R
C25 C 1.1381(2) 0.76492(17) 0.64342(16) 0.0138(3) Uani 1 1 d .
C26 C 1.0329(2) 0.68139(18) 0.56180(17) 0.0172(4) Uani 1 1 d .
H26 H 0.9451 0.6432 0.5717 0.021 Uiso 1 1 calc R
C27 C 1.0555(3) 0.6537(2) 0.46640(18) 0.0211(4) Uani 1 1 d .
H27 H 0.9831 0.5971 0.4115 0.025 Uiso 1 1 calc R
C28 C 1.1838(3) 0.7087(2) 0.45150(19) 0.0220(4) Uani 1 1 d .
H28 H 1.1989 0.6904 0.3861 0.026 Uiso 1 1 calc R
C29 C 1.2900(3) 0.7904(2) 0.5322(2) 0.0205(4) Uani 1 1 d .
H29 H 1.3789 0.8267 0.5227 0.025 Uiso 1 1 calc R
C30 C 1.2669(2) 0.81938(18) 0.62679(19) 0.0177(4) Uani 1 1 d .
H30 H 1.3391 0.8768 0.6808 0.021 Uiso 1 1 calc R
C31 C 1.2440(2) 0.8001(2) 0.88610(18) 0.0200(4) Uani 1 1 d .
C32 C 1.3914(4) 0.8176(4) 0.8987(3) 0.0575(12) Uani 1 1 d .
H32 H 1.4197 0.8316 0.8376 0.069 Uiso 1 1 calc R
C33 C 1.4994(4) 0.8148(5) 1.0004(3) 0.0663(14) Uani 1 1 d .
H33 H 1.6008 0.8281 1.0080 0.080 Uiso 1 1 calc R
C34 C 1.4618(3) 0.7934(3) 1.0882(2) 0.0395(7) Uani 1 1 d .
H34 H 1.5368 0.7977 1.1584 0.047 Uiso 1 1 calc R
C35 C 1.3160(4) 0.7657(3) 1.0753(2) 0.0373(7) Uani 1 1 d .
H35 H 1.2881 0.7450 1.1354 0.045 Uiso 1 1 calc R
C36 C 1.2073(3) 0.7677(2) 0.9740(2) 0.0304(6) Uani 1 1 d .
H36 H 1.1054 0.7462 0.9653 0.036 Uiso 1 1 calc R

loop_
_atom_site_aniso_label
_atom_site_aniso_U_11
_atom_site_aniso_U_22
_atom_site_aniso_U_33
_atom_site_aniso_U_23
_atom_site_aniso_U_13
_atom_site_aniso_U_12
Pd1 0.01235(8) 0.01194(8) 0.01370(8) 0.00431(5) 0.00517(5) 0.00501(5)
P1 0.0134(2) 0.0138(2) 0.0130(2) 0.00407(17) 0.00532(18) 0.00351(17)
N1 0.0157(8) 0.0142(8) 0.0126(7) 0.0026(6) 0.0048(6) 0.0062(6)
N2 0.0162(8) 0.0145(8) 0.0161(8) 0.0021(6) 0.0050(6) 0.0057(6)
F2 0.0428(9) 0.0273(7) 0.0193(6) 0.0080(5) 0.0176(6) 0.0182(7)
F3 0.0433(9) 0.0237(7) 0.0371(8) 0.0127(6) 0.0179(7) 0.0238(7)
F1 0.0587(11) 0.0375(9) 0.0217(7) 0.0162(6) 0.0230(7) 0.0316(8)
C1 0.0166(9) 0.0171(9) 0.0169(9) 0.0060(7) 0.0077(7) 0.0074(7)
C2 0.0168(10) 0.0190(10) 0.0325(12) 0.0101(9) 0.0089(9) 0.0069(8)
C3 0.0142(9) 0.0248(11) 0.0335(12) 0.0085(9) 0.0052(9) 0.0052(8)
C4 0.0166(10) 0.0219(11) 0.0260(11) 0.0036(9) 0.0054(8) 0.0017(8)
C5 0.0189(10) 0.0160(9) 0.0221(10) 0.0037(8) 0.0060(8) 0.0038(8)
C6 0.0157(9) 0.0156(9) 0.0160(9) 0.0046(7) 0.0064(7) 0.0063(7)
C7 0.0159(9) 0.0117(8) 0.0146(8) 0.0008(7) 0.0038(7) 0.0062(7)
C8 0.0176(9) 0.0156(9) 0.0164(9) 0.0014(7) 0.0039(7) 0.0057(7)
C9 0.0164(9) 0.0212(10) 0.0236(10) 0.0018(8) 0.0044(8) 0.0059(8)
C10 0.0194(10) 0.0202(10) 0.0236(11) 0.0005(8) -0.0011(8) 0.0095(8)
C11 0.0261(11) 0.0154(9) 0.0165(9) 0.0033(7) 0.0019(8) 0.0089(8)
C12 0.0214(10) 0.0130(9) 0.0155(9) 0.0016(7) 0.0056(8) 0.0069(7)
C13 0.0149(9) 0.0137(8) 0.0165(9) 0.0050(7) 0.0058(7) 0.0053(7)
C14 0.0217(10) 0.0191(10) 0.0177(9) 0.0074(8) 0.0091(8) 0.0103(8)
C15 0.0227(10) 0.0189(10) 0.0233(10) 0.0046(8) 0.0115(8) 0.0102(8)
C16 0.0195(10) 0.0150(9) 0.0267(11) 0.0069(8) 0.0082(8) 0.0090(8)
C17 0.0252(11) 0.0191(10) 0.0208(10) 0.0101(8) 0.0085(8) 0.0104(8)
C18 0.0187(9) 0.0165(9) 0.0151(9) 0.0042(7) 0.0068(7) 0.0061(7)
C19 0.0143(8) 0.0135(8) 0.0148(9) 0.0019(7) 0.0043(7) 0.0018(7)
C20 0.0217(10) 0.0161(9) 0.0169(9) 0.0041(7) 0.0084(8) 0.0062(8)
C21 0.0271(11) 0.0177(10) 0.0202(10) 0.0065(8) 0.0093(9) 0.0071(8)
C22 0.0266(11) 0.0139(9) 0.0226(10) 0.0008(8) 0.0057(9) 0.0047(8)
C23 0.0327(12) 0.0183(10) 0.0186(10) -0.0015(8) 0.0074(9) 0.0065(9)
C24 0.0251(10) 0.0167(9) 0.0155(9) 0.0015(7) 0.0070(8) 0.0038(8)
C25 0.0150(8) 0.0134(8) 0.0148(8) 0.0041(7) 0.0061(7) 0.0060(7)
C26 0.0170(9) 0.0171(9) 0.0163(9) 0.0046(7) 0.0051(7) 0.0033(7)
C27 0.0260(11) 0.0206(10) 0.0157(9) 0.0025(8) 0.0062(8) 0.0066(8)
C28 0.0314(12) 0.0230(11) 0.0204(10) 0.0079(8) 0.0145(9) 0.0157(9)
C29 0.0216(10) 0.0215(10) 0.0274(11) 0.0107(8) 0.0158(9) 0.0109(8)
C30 0.0159(9) 0.0160(9) 0.0229(10) 0.0040(8) 0.0089(8) 0.0041(7)
C31 0.0170(9) 0.0288(11) 0.0140(9) 0.0054(8) 0.0043(7) 0.0074(8)
C32 0.0238(14) 0.115(4) 0.0297(15) 0.0251(19) 0.0086(12) 0.0093(18)
C33 0.0205(14) 0.136(4) 0.0366(18) 0.029(2) 0.0057(13) 0.014(2)
C34 0.0338(14) 0.064(2) 0.0188(11) 0.0079(12) 0.0006(10) 0.0232(14)
C35 0.0424(16) 0.0353(14) 0.0192(11) 0.0108(10) 0.0000(11) -0.0031(12)
C36 0.0272(12) 0.0349(14) 0.0182(11) 0.0087(10) 0.0024(9) -0.0053(10)

loop_
_atom_type_symbol
_atom_type_description
_atom_type_scat_dispersion_real
_atom_type_scat_dispersion_imag
_atom_type_scat_source
C C 0.0033 0.0016 'International Tables Vol C Tables 4.2.6.8 and 6.1.1.4'
H H 0.0000 0.0000 'International Tables Vol C Tables 4.2.6.8 and 6.1.1.4'
F F 0.0171 0.0103 'International Tables Vol C Tables 4.2.6.8 and 6.1.1.4'
N N 0.0061 0.0033 'International Tables Vol C Tables 4.2.6.8 and 6.1.1.4'
P P 0.1023 0.0942 'International Tables Vol C Tables 4.2.6.8 and 6.1.1.4'
Pd Pd -0.9988 1.0072 'International Tables Vol C Tables 4.2.6.8 and 6.1.1.4'

loop_
_geom_angle_atom_site_label_1
_geom_angle_atom_site_label_2
_geom_angle_atom_site_label_3
_geom_angle
C13 Pd1 C1 89.38(8)
C13 Pd1 N1 165.92(8)
C1 Pd1 N1 78.02(8)
C13 Pd1 P1 88.78(6)
C1 Pd1 P1 170.65(6)
N1 Pd1 P1 104.66(5)
C25 P1 C31 109.31(10)
C25 P1 C19 103.45(9)
C31 P1 C19 103.03(10)
C25 P1 Pd1 108.92(7)
C31 P1 Pd1 115.30(8)
C19 P1 Pd1 116.04(7)
N2 N1 C7 111.81(17)
N2 N1 Pd1 115.99(13)
C7 N1 Pd1 131.26(14)
N1 N2 C6 114.07(17)
C2 C1 C6 116.2(2)
C2 C1 Pd1 131.69(17)
C6 C1 Pd1 111.66(15)
C1 C2 C3 121.1(2)
C4 C3 C2 121.2(2)
C5 C4 C3 119.2(2)
C4 C5 C6 118.9(2)
N2 C6 C5 116.79(19)
N2 C6 C1 119.84(19)
C5 C6 C1 123.37(19)
C8 C7 C12 120.70(19)
C8 C7 N1 119.80(18)
C12 C7 N1 119.49(19)
C7 C8 C9 119.1(2)
C10 C9 C8 120.5(2)
C9 C10 C11 120.2(2)
C12 C11 C10 119.8(2)
C11 C12 C7 119.7(2)
C14 C13 C18 112.98(19)
C14 C13 Pd1 122.60(15)
C18 C13 Pd1 124.41(16)
F1 C14 C13 118.11(18)
F1 C14 C15 116.00(19)
C13 C14 C15 125.9(2)
C16 C15 C14 116.2(2)
F3 C16 C17 118.5(2)
F3 C16 C15 118.7(2)
C17 C16 C15 122.8(2)
C16 C17 C18 116.3(2)
F2 C18 C17 116.08(19)
F2 C18 C13 118.00(18)
C17 C18 C13 125.9(2)
C20 C19 C24 118.91(19)
C20 C19 P1 123.02(16)
C24 C19 P1 117.82(16)
C21 C20 C19 120.4(2)
C22 C21 C20 120.3(2)
C21 C22 C23 119.5(2)
C24 C23 C22 120.4(2)
C23 C24 C19 120.4(2)
C30 C25 C26 118.31(19)
C30 C25 P1 124.39(16)
C26 C25 P1 117.14(16)
C27 C26 C25 120.8(2)
C28 C27 C26 120.0(2)
C29 C28 C27 119.9(2)
C28 C29 C30 120.2(2)
C29 C30 C25 120.7(2)
C36 C31 C32 117.1(2)
C36 C31 P1 116.83(18)
C32 C31 P1 125.8(2)
C31 C32 C33 120.6(3)
C34 C33 C32 120.9(3)
C33 C34 C35 119.5(3)
C34 C35 C36 119.9(3)
C31 C36 C35 121.5(3)

loop_
_geom_bond_atom_site_label_1
_geom_bond_atom_site_label_2
_geom_bond_distance
Pd1 C13 2.005(2)
Pd1 C1 2.020(2)
Pd1 N1 2.1427(17)
Pd1 P1 2.3746(6)
P1 C25 1.818(2)
P1 C31 1.820(2)
P1 C19 1.829(2)
N1 N2 1.270(3)
N1 C7 1.440(3)
N2 C6 1.397(3)
F2 C18 1.362(2)
F3 C16 1.361(2)
F1 C14 1.360(2)
C1 C2 1.393(3)
C1 C6 1.409(3)
C2 C3 1.399(3)
C3 C4 1.392(3)
C4 C5 1.385(3)
C5 C6 1.397(3)
C7 C8 1.389(3)
C7 C12 1.398(3)
C8 C9 1.393(3)
C9 C10 1.385(3)
C10 C11 1.394(4)
C11 C12 1.386(3)
C13 C14 1.382(3)
C13 C18 1.385(3)
C14 C15 1.387(3)
C15 C16 1.380(3)
C16 C17 1.379(3)
C17 C18 1.383(3)
C19 C20 1.395(3)
C19 C24 1.398(3)
C20 C21 1.395(3)
C21 C22 1.386(3)
C22 C23 1.391(3)
C23 C24 1.389(3)
C25 C30 1.401(3)
C25 C26 1.401(3)
C26 C27 1.392(3)
C27 C28 1.389(3)
C28 C29 1.386(4)
C29 C30 1.389(3)
C31 C36 1.377(3)
C31 C32 1.377(4)
C32 C33 1.394(5)
C33 C34 1.351(5)
C34 C35 1.357(5)
C35 C36 1.392(4)
